data_7122063
loop_
_publ_author_name
'Cole, Bren E.'
'Falcones, Ingemar B.'
'Cheisson, Thibault'
'Manor, Brian C.'
'Carroll, Patrick J.'
'Schelter, Eric J.'

_publ_section_title
;
 A molecular basis to rare earth separations for recycling: tuning the
 TriNOx ligand properties for improved performance.
;
_journal_issue 73
_journal_name_full 'Chemical communications (Cambridge, England)'
_journal_page_first 10276
_journal_page_last 10279
_journal_paper_doi 10.1039/c8cc04409k
_journal_volume 54
_journal_year 2018
_chemical_formula_moiety 'C40 H59 N4 Nd O7'
_chemical_formula_sum 'C40 H59 N4 Nd O7'
_chemical_formula_weight 852.15
_space_group_crystal_system triclinic
_space_group_IT_number 2
_space_group_name_Hall '-P 1'
_space_group_name_H-M_alt 'P -1'
_symmetry_space_group_name_Hall '-P 1'
_symmetry_space_group_name_H-M 'P -1'
_atom_sites_solution_hydrogens geom
_atom_sites_solution_primary dual
_audit_creation_date 2016-07-25
_audit_creation_method
;
Olex2 1.2-dev
(compiled 2016.07.25 svn.r3318 for OlexSys, GUI svn.r5204)
;
_audit_update_record
;
2017-12-21 deposited with the CCDC.
2018-07-30 downloaded from the CCDC.
;
_cell_angle_alpha 73.266(2)
_cell_angle_beta 89.599(2)
_cell_angle_gamma 74.177(2)
_cell_formula_units_Z 2
_cell_length_a 10.1532(7)
_cell_length_b 16.0011(12)
_cell_length_c 16.8250(12)
_cell_measurement_reflns_used 9827
_cell_measurement_temperature 100(1)
_cell_measurement_theta_max 27.63
_cell_measurement_theta_min 2.20
_cell_volume 2510.9(3)
_computing_data_collection 'Bruker APEX3 v2016.1-0'
_computing_data_reduction 'Bruker SAINT v8.37A'
_computing_publication_material 'Olex2 (Dolomanov et al., 2009)'
_computing_structure_refinement 'XL (Sheldrick, 2008)'
_computing_structure_solution 'ShelXT (Sheldrick, 2015)'
_diffrn_ambient_temperature 100
_diffrn_measured_fraction_theta_full 0.998
_diffrn_measured_fraction_theta_max 0.990
_diffrn_measurement_device 'CMOS area detector'
_diffrn_measurement_device_type 'Bruker D8QUEST'
_diffrn_measurement_method '\w and \f scans'
_diffrn_radiation_monochromator graphite
_diffrn_radiation_type MoK\a
_diffrn_radiation_wavelength 0.71073
_diffrn_reflns_av_R_equivalents 0.0367
_diffrn_reflns_av_unetI/netI 0.0243
_diffrn_reflns_Laue_measured_fraction_full 0.998
_diffrn_reflns_Laue_measured_fraction_max 0.990
_diffrn_reflns_limit_h_max 13
_diffrn_reflns_limit_h_min -13
_diffrn_reflns_limit_k_max 20
_diffrn_reflns_limit_k_min -20
_diffrn_reflns_limit_l_max 21
_diffrn_reflns_limit_l_min -21
_diffrn_reflns_number 79005
_diffrn_reflns_point_group_measured_fraction_full 0.998
_diffrn_reflns_point_group_measured_fraction_max 0.990
_diffrn_reflns_theta_full 25.242
_diffrn_reflns_theta_max 27.653
_diffrn_reflns_theta_min 2.951
_diffrn_source 'sealed tube'
_exptl_absorpt_coefficient_mu 1.076
_exptl_absorpt_correction_T_max 0.7456
_exptl_absorpt_correction_T_min 0.6212
_exptl_absorpt_correction_type multi-scan
_exptl_absorpt_process_details 'SADABS v2014/5'
_exptl_crystal_density_diffrn 1.127
_exptl_crystal_description plate
_exptl_crystal_F_000 886
_exptl_crystal_size_max 0.45
_exptl_crystal_size_mid 0.32
_exptl_crystal_size_min 0.1
_refine_diff_density_max 4.059
_refine_diff_density_min -1.419
_refine_diff_density_rms 0.125
_refine_ls_extinction_method none
_refine_ls_goodness_of_fit_ref 1.130
_refine_ls_hydrogen_treatment constr
_refine_ls_matrix_type full
_refine_ls_number_parameters 499
_refine_ls_number_reflns 11615
_refine_ls_number_restraints 29
_refine_ls_restrained_S_all 1.129
_refine_ls_R_factor_all 0.0479
_refine_ls_R_factor_gt 0.0439
_refine_ls_shift/su_max 0.001
_refine_ls_shift/su_mean 0.000
_refine_ls_structure_factor_coef Fsqd
_refine_ls_weighting_details 'w=1/[\s^2^(Fo^2^)+(0.0489P)^2^+8.1577P] where P=(Fo^2^+2Fc^2^)/3'
_refine_ls_weighting_scheme calc
_refine_ls_wR_factor_gt 0.1105
_refine_ls_wR_factor_ref 0.1144
_reflns_number_gt 10612
_reflns_number_total 11615
_reflns_threshold_expression 'I > 2\s(I)'
_cod_data_source_file c8cc04409k2.cif
_cod_data_source_block 4965
_cod_depositor_comments 'Adding full bibliography for 7122061--7122064.cif.'
_cod_database_code 7122063

loop_
_space_group_symop_operation_xyz
'x, y, z'
'-x, -y, -z'

loop_
_atom_site_label
_atom_site_type_symbol
_atom_site_fract_x
_atom_site_fract_y
_atom_site_fract_z
_atom_site_U_iso_or_equiv
_atom_site_adp_type
_atom_site_occupancy
_atom_site_site_symmetry_order
_atom_site_calc_flag
_atom_site_refinement_flags_posn
_atom_site_refinement_flags_adp
_atom_site_refinement_flags_occupancy
_atom_site_disorder_assembly
_atom_site_disorder_group
Nd1 Nd 0.26239(2) 0.42352(2) 0.27177(2) 0.01592(6) Uani 1 1 d . . . . .
O1 O -0.1316(3) 0.24199(19) 0.05900(18) 0.0311(6) Uani 1 1 d . . . . .
O2 O 0.2467(3) 0.46347(16) 0.13050(15) 0.0215(5) Uani 1 1 d . . . . .
O3 O 0.7631(3) 0.0025(2) 0.3521(2) 0.0392(7) Uani 1 1 d . . . . .
O4 O 0.4735(2) 0.40323(16) 0.33104(16) 0.0211(5) Uani 1 1 d . . . . .
O5 O -0.0288(3) 0.22527(17) 0.62702(16) 0.0266(5) Uani 1 1 d . . . . .
O6 O 0.0846(2) 0.51138(15) 0.32010(14) 0.0164(4) Uani 1 1 d . . . . .
O7 O 0.3060(2) 0.58436(16) 0.22443(15) 0.0206(5) Uani 1 1 d . . . . .
N1 N 0.2988(3) 0.36680(19) 0.14409(17) 0.0185(5) Uani 1 1 d . . . . .
N2 N 0.4407(3) 0.33090(18) 0.39338(17) 0.0177(5) Uani 1 1 d . . . . .
N3 N 0.0123(3) 0.44878(18) 0.30831(16) 0.0152(5) Uani 1 1 d . . . . .
N4 N 0.2218(3) 0.24854(18) 0.32198(17) 0.0166(5) Uani 1 1 d . . . . .
C1 C 0.2552(3) 0.2026(2) 0.2554(2) 0.0186(6) Uani 1 1 d . . . . .
H1a H 0.2421 0.1411 0.2754 0.025 Uiso 1 1 calc R . . . .
H1b H 0.3531 0.1954 0.2446 0.025 Uiso 1 1 calc R . . . .
C2 C 0.1677(3) 0.2547(2) 0.1752(2) 0.0184(6) Uani 1 1 d . . . . .
C3 C 0.0656(4) 0.2210(2) 0.1558(2) 0.0207(7) Uani 1 1 d . . . . .
H3 H 0.0562 0.1648 0.1905 0.028 Uiso 1 1 calc R . . . .
C4 C -0.0263(4) 0.2702(2) 0.0836(2) 0.0235(7) Uani 1 1 d . . . . .
C5 C -0.0113(4) 0.3523(3) 0.0334(2) 0.0247(7) Uani 1 1 d . . . . .
H5 H -0.0738 0.3870 -0.0138 0.033 Uiso 1 1 calc R . . . .
C6 C 0.0953(4) 0.3832(2) 0.0528(2) 0.0216(7) Uani 1 1 d . . . . .
H6 H 0.1060 0.4390 0.0181 0.029 Uiso 1 1 calc R . . . .
C7 C 0.1880(3) 0.3339(2) 0.1226(2) 0.0181(6) Uani 1 1 d . . . . .
C8 C -0.1436(5) 0.1561(3) 0.1082(3) 0.0423(11) Uani 1 1 d . . . . .
H8a H -0.0554 0.1098 0.1133 0.063 Uiso 1 1 calc GR . . . .
H8b H -0.2142 0.1397 0.0814 0.063 Uiso 1 1 calc GR . . . .
H8c H -0.1694 0.1595 0.1636 0.063 Uiso 1 1 calc GR . . . .
C9 C 0.4248(4) 0.3488(3) 0.0961(2) 0.0251(7) Uani 1 1 d . . . . .
C10 C 0.5316(4) 0.3816(3) 0.1320(3) 0.0333(9) Uani 1 1 d . . . . .
H10a H 0.4967 0.4473 0.1234 0.050 Uiso 1 1 calc GR . . . .
H10b H 0.6165 0.3688 0.1039 0.050 Uiso 1 1 calc GR . . . .
H10c H 0.5505 0.3499 0.1917 0.050 Uiso 1 1 calc GR . . . .
C11 C 0.3934(4) 0.3980(3) 0.0033(2) 0.0364(9) Uani 1 1 d . . . . .
H11a H 0.3379 0.3689 -0.0212 0.055 Uiso 1 1 calc GR . . . .
H11b H 0.4796 0.3949 -0.0239 0.055 Uiso 1 1 calc GR . . . .
H11c H 0.3426 0.4618 -0.0049 0.055 Uiso 1 1 calc GR . . . .
C12 C 0.4807(4) 0.2464(3) 0.1094(3) 0.0361(9) Uani 1 1 d . . . . .
H12a H 0.5151 0.2157 0.1678 0.054 Uiso 1 1 calc GR . . . .
H12b H 0.5557 0.2350 0.0734 0.054 Uiso 1 1 calc GR . . . .
H12c H 0.4071 0.2228 0.0956 0.054 Uiso 1 1 calc GR . . . .
C13 C 0.3110(3) 0.1892(2) 0.3991(2) 0.0180(6) Uani 1 1 d . . . . .
H13a H 0.2930 0.1290 0.4155 0.024 Uiso 1 1 calc R . . . .
H13b H 0.2861 0.2166 0.4448 0.024 Uiso 1 1 calc R . . . .
C14 C 0.4632(3) 0.1761(2) 0.3879(2) 0.0193(6) Uani 1 1 d . . . . .
C15 C 0.5421(4) 0.0935(2) 0.3789(2) 0.0221(7) Uani 1 1 d . . . . .
H15 H 0.5017 0.0453 0.3842 0.029 Uiso 1 1 calc R . . . .
C16 C 0.6791(4) 0.0812(3) 0.3623(3) 0.0286(8) Uani 1 1 d . . . . .
C17 C 0.7375(4) 0.1519(3) 0.3543(3) 0.0291(8) Uani 1 1 d . . . . .
H17 H 0.8302 0.1447 0.3410 0.039 Uiso 1 1 calc R . . . .
C18 C 0.6611(4) 0.2326(2) 0.3657(2) 0.0261(7) Uani 1 1 d . . . . .
H18 H 0.7024 0.2803 0.3608 0.035 Uiso 1 1 calc R . . . .
C19 C 0.5235(3) 0.2455(2) 0.3843(2) 0.0181(6) Uani 1 1 d . . . . .
C20 C 0.7049(4) -0.0705(3) 0.3597(3) 0.0403(10) Uani 1 1 d . . . . .
H20a H 0.6684 -0.0861 0.4144 0.060 Uiso 1 1 calc GR . . . .
H20b H 0.7757 -0.1235 0.3539 0.060 Uiso 1 1 calc GR . . . .
H20c H 0.6304 -0.0522 0.3160 0.060 Uiso 1 1 calc GR . . . .
C21 C 0.4587(3) 0.3445(2) 0.4777(2) 0.0217(7) Uani 1 1 d . . . . .
C22 C 0.6068(4) 0.3433(3) 0.4967(3) 0.0314(8) Uani 1 1 d . . . . .
H22a H 0.6679 0.2819 0.5050 0.047 Uiso 1 1 calc GR . . . .
H22b H 0.6124 0.3612 0.5474 0.047 Uiso 1 1 calc GR . . . .
H22c H 0.6347 0.3862 0.4501 0.047 Uiso 1 1 calc GR . . . .
C23 C 0.4191(4) 0.2709(3) 0.5454(2) 0.0286(8) Uani 1 1 d . . . . .
H23a H 0.3216 0.2764 0.5360 0.043 Uiso 1 1 calc GR . . . .
H23b H 0.4360 0.2782 0.6000 0.043 Uiso 1 1 calc GR . . . .
H23c H 0.4744 0.2109 0.5437 0.043 Uiso 1 1 calc GR . . . .
C24 C 0.3601(4) 0.4366(2) 0.4748(2) 0.0266(7) Uani 1 1 d . . . . .
H24a H 0.3857 0.4849 0.4325 0.040 Uiso 1 1 calc GR . . . .
H24b H 0.3651 0.4467 0.5293 0.040 Uiso 1 1 calc GR . . . .
H24c H 0.2662 0.4374 0.4606 0.040 Uiso 1 1 calc GR . . . .
C25 C 0.0763(3) 0.2524(2) 0.3407(2) 0.0185(6) Uani 1 1 d . . . . .
H25a H 0.0676 0.1897 0.3593 0.025 Uiso 1 1 calc R . . . .
H25b H 0.0159 0.2857 0.2889 0.025 Uiso 1 1 calc R . . . .
C26 C 0.0277(3) 0.2983(2) 0.4068(2) 0.0168(6) Uani 1 1 d . . . . .
C27 C 0.0157(3) 0.2454(2) 0.4864(2) 0.0185(6) Uani 1 1 d . . . . .
H27 H 0.0352 0.1814 0.4977 0.025 Uiso 1 1 calc R . . . .
C28 C -0.0243(3) 0.2844(2) 0.5502(2) 0.0199(6) Uani 1 1 d . . . . .
C29 C -0.0554(3) 0.3776(2) 0.5338(2) 0.0190(6) Uani 1 1 d . . . . .
H29 H -0.0831 0.4050 0.5766 0.025 Uiso 1 1 calc R . . . .
C30 C -0.0456(3) 0.4306(2) 0.4543(2) 0.0171(6) Uani 1 1 d . . . . .
H30 H -0.0665 0.4946 0.4433 0.023 Uiso 1 1 calc R . . . .
C31 C -0.0061(3) 0.3932(2) 0.3898(2) 0.0157(6) Uani 1 1 d . . . . .
C32 C -0.0660(6) 0.2646(3) 0.6924(3) 0.0456(12) Uani 1 1 d . . . . .
H32a H 0.0019 0.2949 0.7014 0.068 Uiso 1 1 calc GR . . . .
H32b H -0.0692 0.2168 0.7436 0.068 Uiso 1 1 calc GR . . . .
H32c H -0.1566 0.3092 0.6775 0.068 Uiso 1 1 calc GR . . . .
C33 C -0.1183(3) 0.5034(2) 0.2541(2) 0.0199(6) Uani 1 1 d . . . . .
C34 C -0.2159(4) 0.5675(3) 0.2954(2) 0.0266(7) Uani 1 1 d . . . . .
H34a H -0.2534 0.5316 0.3427 0.040 Uiso 1 1 calc GR . . . .
H34b H -0.2912 0.6090 0.2548 0.040 Uiso 1 1 calc GR . . . .
H34c H -0.1653 0.6029 0.3149 0.040 Uiso 1 1 calc GR . . . .
C35 C -0.1888(4) 0.4374(3) 0.2352(2) 0.0302(8) Uani 1 1 d . . . . .
H35a H -0.1293 0.4012 0.2038 0.045 Uiso 1 1 calc GR . . . .
H35b H -0.2760 0.4718 0.2022 0.045 Uiso 1 1 calc GR . . . .
H35c H -0.2064 0.3969 0.2876 0.045 Uiso 1 1 calc GR . . . .
C36 C -0.0786(4) 0.5594(3) 0.1731(2) 0.0260(7) Uani 1 1 d . . . . .
H36a H -0.0390 0.6047 0.1842 0.039 Uiso 1 1 calc GR . . . .
H36b H -0.1603 0.5903 0.1341 0.039 Uiso 1 1 calc GR . . . .
H36c H -0.0108 0.5193 0.1488 0.039 Uiso 1 1 calc GR . . . .
C37 C 0.2455(4) 0.6480(3) 0.1451(3) 0.0316(9) Uani 1 1 d . U . . .
H37a H 0.1442 0.6677 0.1453 0.042 Uiso 1 1 calc R . . . .
H37b H 0.2697 0.6197 0.0999 0.042 Uiso 1 1 calc R . . . .
C38 C 0.3035(4) 0.7287(3) 0.1328(3) 0.0303(8) Uani 1 1 d . U . . .
H38a H 0.2430 0.7764 0.1537 0.040 Uiso 0.5 1 calc R . P A 1
H38b H 0.3158 0.7555 0.0733 0.040 Uiso 0.5 1 calc R . P A 1
H38a' H 0.2306 0.7841 0.1334 0.040 Uiso 0.5 1 calc R . P B 2
H38b' H 0.3472 0.7410 0.0795 0.040 Uiso 0.5 1 calc R . P B 2
C39 C 0.4433(14) 0.6859(8) 0.1848(7) 0.034(3) Uani 0.5 1 d D U P C 1
H39a H 0.5168 0.6641 0.1504 0.045 Uiso 0.5 1 calc R . P C 1
H39b H 0.4683 0.7306 0.2075 0.045 Uiso 0.5 1 calc R . P C 1
C40 C 0.423(2) 0.6069(9) 0.2545(8) 0.038(4) Uani 0.5 1 d D U P C 1
H40a H 0.5056 0.5542 0.2665 0.051 Uiso 0.5 1 calc R . P C 1
H40b H 0.4023 0.6248 0.3059 0.051 Uiso 0.5 1 calc R . P C 1
C39' C 0.4092(12) 0.6988(6) 0.2066(9) 0.034(3) Uani 0.5 1 d D U P C 2
H39a' H 0.4931 0.7176 0.1902 0.045 Uiso 0.5 1 calc R . P C 2
H39b' H 0.3711 0.7230 0.2524 0.045 Uiso 0.5 1 calc R . P C 2
C40' C 0.4375(16) 0.5959(6) 0.2305(8) 0.023(3) Uani 0.5 1 d D U P C 2
H40a' H 0.4976 0.5703 0.1917 0.031 Uiso 0.5 1 calc R . P C 2
H40b' H 0.4810 0.5666 0.2879 0.031 Uiso 0.5 1 calc R . P C 2

loop_
_atom_site_aniso_label
_atom_site_aniso_U_11
_atom_site_aniso_U_22
_atom_site_aniso_U_33
_atom_site_aniso_U_23
_atom_site_aniso_U_13
_atom_site_aniso_U_12
Nd1 0.01245(9) 0.01992(10) 0.01795(10) -0.00686(7) 0.00382(6) -0.00750(6)
O1 0.0290(14) 0.0355(15) 0.0335(14) -0.0087(12) -0.0049(11) -0.0181(12)
O2 0.0251(12) 0.0211(12) 0.0201(12) -0.0061(9) 0.0033(9) -0.0096(9)
O3 0.0262(14) 0.0315(15) 0.061(2) -0.0225(14) 0.0065(13) -0.0007(12)
O4 0.0135(10) 0.0186(11) 0.0299(13) -0.0023(10) 0.0017(9) -0.0075(9)
O5 0.0339(14) 0.0245(13) 0.0210(12) -0.0047(10) 0.0103(10) -0.0098(11)
O6 0.0137(10) 0.0199(11) 0.0206(11) -0.0086(9) 0.0034(8) -0.0103(8)
O7 0.0157(11) 0.0250(12) 0.0228(12) -0.0032(10) -0.0015(9) -0.0125(9)
N1 0.0160(13) 0.0222(14) 0.0203(13) -0.0078(11) 0.0035(10) -0.0087(11)
N2 0.0135(12) 0.0183(13) 0.0217(14) -0.0050(11) 0.0028(10) -0.0064(10)
N3 0.0117(11) 0.0203(13) 0.0148(12) -0.0037(10) 0.0008(9) -0.0080(10)
N4 0.0147(12) 0.0176(13) 0.0200(13) -0.0072(10) 0.0040(10) -0.0069(10)
C1 0.0162(14) 0.0177(15) 0.0232(16) -0.0069(12) 0.0032(12) -0.0060(12)
C2 0.0173(14) 0.0228(16) 0.0184(15) -0.0101(13) 0.0037(12) -0.0070(12)
C3 0.0336(18) 0.0196(16) 0.0166(15) -0.0086(12) 0.0086(13) -0.0167(14)
C4 0.0215(16) 0.0285(18) 0.0242(17) -0.0109(14) 0.0013(13) -0.0100(14)
C5 0.0243(17) 0.0316(19) 0.0192(16) -0.0079(14) -0.0022(13) -0.0094(14)
C6 0.0254(17) 0.0233(16) 0.0181(15) -0.0073(13) 0.0044(13) -0.0088(13)
C7 0.0176(14) 0.0236(16) 0.0172(15) -0.0098(12) 0.0046(12) -0.0085(12)
C8 0.036(2) 0.039(2) 0.056(3) -0.008(2) -0.010(2) -0.0226(19)
C9 0.0171(15) 0.038(2) 0.0233(17) -0.0114(15) 0.0081(13) -0.0100(14)
C10 0.0225(18) 0.053(3) 0.034(2) -0.0174(18) 0.0108(15) -0.0220(17)
C11 0.032(2) 0.058(3) 0.0199(18) -0.0098(18) 0.0106(15) -0.0173(19)
C12 0.0281(19) 0.040(2) 0.044(2) -0.0182(19) 0.0192(17) -0.0100(17)
C13 0.0199(15) 0.0162(15) 0.0211(15) -0.0071(12) 0.0043(12) -0.0087(12)
C14 0.0175(15) 0.0187(15) 0.0203(15) -0.0044(12) -0.0001(12) -0.0045(12)
C15 0.0235(16) 0.0178(16) 0.0253(17) -0.0075(13) 0.0002(13) -0.0050(13)
C16 0.0232(17) 0.0235(18) 0.037(2) -0.0127(15) 0.0023(15) 0.0008(14)
C17 0.0141(15) 0.0303(19) 0.040(2) -0.0094(16) 0.0071(14) -0.0030(14)
C18 0.0165(16) 0.0248(17) 0.036(2) -0.0055(15) 0.0068(14) -0.0080(13)
C19 0.0134(14) 0.0194(15) 0.0219(16) -0.0066(12) 0.0031(12) -0.0047(12)
C20 0.030(2) 0.030(2) 0.060(3) -0.022(2) -0.0014(19) 0.0023(16)
C21 0.0194(15) 0.0231(17) 0.0257(17) -0.0098(13) -0.0014(13) -0.0081(13)
C22 0.0208(17) 0.033(2) 0.045(2) -0.0168(17) -0.0058(16) -0.0092(15)
C23 0.033(2) 0.0305(19) 0.0265(18) -0.0119(15) 0.0021(15) -0.0132(16)
C24 0.0245(17) 0.0254(18) 0.0315(19) -0.0140(15) -0.0017(14) -0.0037(14)
C25 0.0164(14) 0.0220(16) 0.0239(16) -0.0108(13) 0.0045(12) -0.0121(12)
C26 0.0111(13) 0.0216(15) 0.0204(15) -0.0078(12) 0.0038(11) -0.0074(11)
C27 0.0154(14) 0.0178(15) 0.0250(16) -0.0087(13) 0.0063(12) -0.0068(12)
C28 0.0162(14) 0.0250(17) 0.0198(16) -0.0058(13) 0.0049(12) -0.0088(12)
C29 0.0158(14) 0.0237(16) 0.0205(15) -0.0095(13) 0.0058(12) -0.0075(12)
C30 0.0130(14) 0.0189(15) 0.0203(15) -0.0068(12) 0.0017(11) -0.0049(11)
C31 0.0113(13) 0.0204(15) 0.0182(15) -0.0077(12) 0.0019(11) -0.0070(11)
C32 0.082(4) 0.032(2) 0.023(2) -0.0063(17) 0.021(2) -0.019(2)
C33 0.0122(14) 0.0290(17) 0.0186(15) -0.0047(13) -0.0001(11) -0.0084(12)
C34 0.0181(16) 0.0316(19) 0.0250(18) -0.0055(15) -0.0014(13) -0.0020(14)
C35 0.0258(18) 0.035(2) 0.0305(19) -0.0056(16) -0.0089(15) -0.0140(16)
C36 0.0196(16) 0.0340(19) 0.0194(16) -0.0005(14) 0.0008(13) -0.0071(14)
C37 0.033(2) 0.0278(19) 0.032(2) 0.0014(15) -0.0122(16) -0.0171(16)
C38 0.0271(18) 0.0263(18) 0.037(2) -0.0050(15) 0.0028(15) -0.0107(14)
C39 0.035(6) 0.032(5) 0.038(5) -0.004(4) -0.006(4) -0.021(4)
C40 0.037(8) 0.039(5) 0.044(7) -0.004(5) -0.012(6) -0.026(5)
C39' 0.022(5) 0.023(4) 0.054(6) -0.002(4) -0.010(4) -0.011(3)
C40' 0.011(4) 0.020(4) 0.037(6) -0.003(3) -0.005(5) -0.007(3)

loop_
_atom_type_symbol
_atom_type_description
_atom_type_scat_dispersion_real
_atom_type_scat_dispersion_imag
_atom_type_scat_source
C C 0.0033 0.0016 'International Tables Vol C Tables 4.2.6.8 and 6.1.1.4'
H H 0.0000 0.0000 'International Tables Vol C Tables 4.2.6.8 and 6.1.1.4'
N N 0.0061 0.0033 'International Tables Vol C Tables 4.2.6.8 and 6.1.1.4'
O O 0.0106 0.0060 'International Tables Vol C Tables 4.2.6.8 and 6.1.1.4'
Nd Nd -0.1943 3.0179 'International Tables Vol C Tables 4.2.6.8 and 6.1.1.4'

loop_
_geom_angle_atom_site_label_1
_geom_angle_atom_site_label_2
_geom_angle_atom_site_label_3
_geom_angle
O2 Nd1 O7 75.24(8)
O2 Nd1 N1 34.16(9)
O2 Nd1 N2 138.85(9)
O2 Nd1 N3 103.73(8)
O2 Nd1 N4 104.47(8)
O4 Nd1 O2 114.79(9)
O4 Nd1 O7 74.54(8)
O4 Nd1 N1 107.15(9)
O4 Nd1 N2 33.99(8)
O4 Nd1 N3 139.95(9)
O4 Nd1 N4 104.49(8)
O6 Nd1 O2 111.70(8)
O6 Nd1 O4 115.33(8)
O6 Nd1 O7 76.73(8)
O6 Nd1 N1 135.88(8)
O6 Nd1 N2 108.10(8)
O6 Nd1 N3 34.26(8)
O6 Nd1 N4 104.56(8)
O7 Nd1 N4 178.66(7)
N1 Nd1 O7 104.74(8)
N1 Nd1 N3 110.89(8)
N1 Nd1 N4 74.60(8)
N2 Nd1 O7 104.70(8)
N2 Nd1 N1 113.75(9)
N2 Nd1 N3 115.06(8)
N2 Nd1 N4 74.62(8)
N3 Nd1 O7 106.69(8)
N3 Nd1 N4 74.66(8)
C4 O1 C8 116.5(3)
N1 O2 Nd1 83.59(15)
C16 O3 C20 117.2(3)
N2 O4 Nd1 83.73(15)
C28 O5 C32 116.3(3)
N3 O6 Nd1 83.90(14)
C37 O7 Nd1 119.75(19)
C37 O7 C40 111.5(5)
C40 O7 Nd1 125.2(5)
C40' O7 Nd1 122.3(4)
C40' O7 C37 103.8(5)
O2 N1 Nd1 62.25(14)
O2 N1 C7 108.3(2)
O2 N1 C9 108.6(2)
C7 N1 Nd1 113.89(19)
C7 N1 C9 115.2(3)
C9 N1 Nd1 130.2(2)
O4 N2 Nd1 62.28(13)
O4 N2 C19 108.1(2)
O4 N2 C21 108.5(2)
C19 N2 Nd1 113.9(2)
C19 N2 C21 115.3(3)
C21 N2 Nd1 130.1(2)
O6 N3 Nd1 61.84(12)
O6 N3 C33 108.3(2)
C31 N3 Nd1 114.42(18)
C31 N3 O6 107.6(2)
C31 N3 C33 115.4(2)
C33 N3 Nd1 129.68(19)
C1 N4 Nd1 111.10(18)
C1 N4 C13 107.9(2)
C13 N4 Nd1 111.07(18)
C25 N4 Nd1 111.85(18)
C25 N4 C1 107.5(2)
C25 N4 C13 107.3(2)
N4 C1 C2 112.7(3)
C3 C2 C1 117.4(3)
C3 C2 C7 120.6(3)
C7 C2 C1 122.0(3)
C2 C3 C4 120.1(3)
O1 C4 C3 124.4(3)
O1 C4 C5 116.3(3)
C5 C4 C3 119.3(3)
C6 C5 C4 119.4(3)
C5 C6 C7 121.4(3)
C2 C7 N1 119.3(3)
C2 C7 C6 118.9(3)
C6 C7 N1 121.7(3)
N1 C9 C10 107.0(3)
N1 C9 C11 111.9(3)
N1 C9 C12 109.2(3)
C10 C9 C11 110.2(3)
C10 C9 C12 109.0(3)
C11 C9 C12 109.4(3)
N4 C13 C14 113.0(3)
C15 C14 C13 118.7(3)
C19 C14 C13 121.3(3)
C19 C14 C15 120.0(3)
C16 C15 C14 120.5(3)
O3 C16 C15 124.1(4)
O3 C16 C17 116.4(3)
C17 C16 C15 119.5(3)
C18 C17 C16 120.1(3)
C17 C18 C19 121.1(3)
C14 C19 N2 119.5(3)
C14 C19 C18 118.6(3)
C18 C19 N2 121.7(3)
N2 C21 C22 111.3(3)
N2 C21 C23 110.0(3)
N2 C21 C24 106.8(3)
C23 C21 C22 110.0(3)
C23 C21 C24 108.4(3)
C24 C21 C22 110.1(3)
N4 C25 C26 113.3(2)
C27 C26 C25 119.3(3)
C27 C26 C31 119.0(3)
C31 C26 C25 121.8(3)
C26 C27 C28 121.4(3)
O5 C28 C27 116.3(3)
O5 C28 C29 124.1(3)
C29 C28 C27 119.6(3)
C28 C29 C30 119.2(3)
C29 C30 C31 122.2(3)
C26 C31 N3 119.6(3)
C30 C31 N3 121.5(3)
C30 C31 C26 118.7(3)
N3 C33 C34 112.1(3)
N3 C33 C35 108.5(3)
N3 C33 C36 107.6(3)
C35 C33 C34 110.3(3)
C36 C33 C34 109.2(3)
C36 C33 C35 109.0(3)
O7 C37 C38 106.3(3)
C37 C38 C39 102.9(5)
C37 C38 C39' 103.7(5)
C40 C39 C38 104.9(11)
O7 C40 C39 105.5(11)
C40' C39' C38 100.9(9)
O7 C40' C39' 103.2(10)

loop_
_geom_bond_atom_site_label_1
_geom_bond_atom_site_label_2
_geom_bond_distance
Nd1 O2 2.271(2)
Nd1 O4 2.271(2)
Nd1 O6 2.269(2)
Nd1 O7 2.625(2)
Nd1 N1 2.550(3)
Nd1 N2 2.550(3)
Nd1 N3 2.559(3)
Nd1 N4 2.826(3)
O1 C4 1.377(4)
O1 C8 1.423(5)
O2 N1 1.441(4)
O3 C16 1.370(4)
O3 C20 1.422(5)
O4 N2 1.434(3)
O5 C28 1.373(4)
O5 C32 1.419(5)
O6 N3 1.449(3)
O7 C37 1.443(4)
O7 C40 1.460(18)
O7 C40' 1.404(16)
N1 C7 1.453(4)
N1 C9 1.513(4)
N2 C19 1.446(4)
N2 C21 1.515(4)
N3 C31 1.446(4)
N3 C33 1.510(4)
N4 C1 1.497(4)
N4 C13 1.498(4)
N4 C25 1.496(4)
C1 C2 1.506(5)
C2 C3 1.373(5)
C2 C7 1.387(5)
C3 C4 1.424(5)
C4 C5 1.390(5)
C5 C6 1.383(5)
C6 C7 1.401(5)
C9 C10 1.523(5)
C9 C11 1.524(5)
C9 C12 1.530(6)
C13 C14 1.520(4)
C14 C15 1.395(5)
C14 C19 1.394(5)
C15 C16 1.389(5)
C16 C17 1.388(5)
C17 C18 1.378(5)
C18 C19 1.402(4)
C21 C22 1.533(5)
C21 C23 1.525(5)
C21 C24 1.527(5)
C25 C26 1.511(4)
C26 C27 1.388(5)
C26 C31 1.405(4)
C27 C28 1.396(5)
C28 C29 1.381(5)
C29 C30 1.381(5)
C30 C31 1.390(4)
C33 C34 1.537(5)
C33 C35 1.528(5)
C33 C36 1.519(5)
C37 C38 1.522(5)
C38 C39 1.547(14)
C38 C39' 1.523(14)
C39 C40 1.519(9)
C39' C40' 1.522(8)

loop_
_platon_squeeze_void_nr
_platon_squeeze_void_average_x
_platon_squeeze_void_average_y
_platon_squeeze_void_average_z
_platon_squeeze_void_volume
_platon_squeeze_void_count_electrons
_platon_squeeze_void_content
1 -0.016 0.000 -0.002 693 97 ' '
